data_4518966
loop_
_publ_author_name
'Cheng, Xiaokai'
'Li, Tongtong'
'Liu, Yuting'
'Lu, Zhan'

_publ_section_title
;
 Stereo- and Enantioselective Benzylic C--H Alkenylation via
 Photoredox/Nickel Dual Catalysis
;
_journal_name_full 'ACS Catalysis'
_journal_page_first 11059
_journal_page_last 11065
_journal_paper_doi 10.1021/acscatal.1c02851
_journal_year 2021
_chemical_absolute_configuration ad
_chemical_formula_moiety 'C84 H132 Cl4 N8 Ni2'
_chemical_formula_sum 'C84 H132 Cl4 N8 Ni2'
_chemical_formula_weight 1513.19
_space_group_crystal_system monoclinic
_space_group_IT_number 5
_space_group_name_Hall 'C 2y'
_space_group_name_H-M_alt 'C 1 2 1'
_atom_sites_solution_hydrogens geom
_atom_sites_solution_primary dual
_audit_creation_date 2021-08-02
_audit_creation_method
;
Olex2 1.2
(compiled 2018.05.29 svn.r3508 for OlexSys, GUI svn.r5506)
;
_cell_angle_alpha 90
_cell_angle_beta 99.986(6)
_cell_angle_gamma 90
_cell_formula_units_Z 2
_cell_length_a 35.178(6)
_cell_length_b 10.1527(18)
_cell_length_c 14.771(3)
_cell_measurement_reflns_used 6319
_cell_measurement_temperature 170(2)
_cell_measurement_theta_max 26.89
_cell_measurement_theta_min 2.46
_cell_volume 5195.6(17)
_computing_cell_refinement 'SAINT V8.38A (Bruker AXS Inc., 2017)'
_computing_data_collection 'Bruker Instrument Service vV6.2.10'
_computing_data_reduction 'SAINT V8.38A (Bruker AXS Inc., 2017)'
_computing_molecular_graphics 'Olex2 (Dolomanov et al., 2009)'
_computing_publication_material 'Olex2 (Dolomanov et al., 2009)'
_computing_structure_refinement 'ShelXL (Sheldrick, 2015)'
_computing_structure_solution 'ShelXT (Sheldrick, 2015)'
_diffrn_ambient_temperature 170.0
_diffrn_measured_fraction_theta_full 0.993
_diffrn_measured_fraction_theta_max 0.985
_diffrn_measurement_device_type 'zju Bruker D8 Venture'
_diffrn_measurement_method '\f and \w scans'
_diffrn_radiation_type MoK\a
_diffrn_radiation_wavelength 0.71073
_diffrn_reflns_av_R_equivalents 0.0815
_diffrn_reflns_av_unetI/netI 0.1552
_diffrn_reflns_Laue_measured_fraction_full 0.993
_diffrn_reflns_Laue_measured_fraction_max 0.985
_diffrn_reflns_limit_h_max 41
_diffrn_reflns_limit_h_min -44
_diffrn_reflns_limit_k_max 13
_diffrn_reflns_limit_k_min -12
_diffrn_reflns_limit_l_max 18
_diffrn_reflns_limit_l_min -18
_diffrn_reflns_number 20820
_diffrn_reflns_point_group_measured_fraction_full 0.964
_diffrn_reflns_point_group_measured_fraction_max 0.946
_diffrn_reflns_theta_full 25.242
_diffrn_reflns_theta_max 27.169
_diffrn_reflns_theta_min 2.351
_diffrn_standards_number 0
_exptl_absorpt_coefficient_mu 0.503
_exptl_absorpt_correction_T_max 0.7455
_exptl_absorpt_correction_T_min 0.5767
_exptl_absorpt_correction_type multi-scan
_exptl_absorpt_process_details
;
SADABS-2016/2 (Bruker,2016/2) was used for absorption correction.
wR2(int) was 0.1214 before and 0.0723 after correction.
The Ratio of minimum to maximum transmission is 0.7736.
The \l/2 correction factor is Not present.
;
_exptl_crystal_colour blue
_exptl_crystal_colour_primary blue
_exptl_crystal_density_diffrn 0.967
_exptl_crystal_description needle
_exptl_crystal_F_000 1632
_exptl_crystal_size_max 0.29
_exptl_crystal_size_mid 0.05
_exptl_crystal_size_min 0.04
_refine_diff_density_max 0.427
_refine_diff_density_min -0.667
_refine_diff_density_rms 0.068
_refine_ls_abs_structure_details
;
 Flack x determined using 1514 quotients [(I+)-(I-)]/[(I+)+(I-)]
 (Parsons, Flack and Wagner, Acta Cryst. B69 (2013) 249-259).
;
_refine_ls_abs_structure_Flack 0.014(18)
_refine_ls_extinction_method none
_refine_ls_goodness_of_fit_ref 1.014
_refine_ls_hydrogen_treatment constr
_refine_ls_matrix_type full
_refine_ls_number_parameters 549
_refine_ls_number_reflns 10909
_refine_ls_number_restraints 264
_refine_ls_restrained_S_all 1.014
_refine_ls_R_factor_all 0.1563
_refine_ls_R_factor_gt 0.0700
_refine_ls_shift/su_max 0.002
_refine_ls_shift/su_mean 0.000
_refine_ls_structure_factor_coef Fsqd
_refine_ls_weighting_details 'w=1/[\s^2^(Fo^2^)+(0.0772P)^2^] where P=(Fo^2^+2Fc^2^)/3'
_refine_ls_weighting_scheme calc
_refine_ls_wR_factor_gt 0.1514
_refine_ls_wR_factor_ref 0.2091
_reflns_Friedel_coverage 0.817
_reflns_Friedel_fraction_full 0.931
_reflns_Friedel_fraction_max 0.902
_reflns_number_gt 5243
_reflns_number_total 10909
_reflns_threshold_expression 'I > 2\s(I)'
_cod_data_source_file cs1c02851_si_002.cif
_cod_data_source_block 201011_cxk14106_0m
_cod_original_cell_volume 5195.4(16)
_cod_database_code 4518966
_shelx_shelxl_version_number 2018/3
_shelx_space_group_comment
;
The symmetry employed for this shelxl refinement is uniquely defined
by the following loop, which should always be used as a source of
symmetry information in preference to the above space-group names.
They are only intended as comments.
;
_shelx_estimated_absorpt_t_max 0.980
_shelx_estimated_absorpt_t_min 0.868
_olex2_refinement_description
;
1. Fixed Uiso
 At 1.2 times of:
  All C(H) groups, All C(H,H) groups
 At 1.5 times of:
  All C(H,H,H) groups
2. Restrained distances
 C31-C34 \\sim C31-C34A
 with sigma of 0.02
 C31-C33 \\sim C31-C33A
 with sigma of 0.02
 C31-C32 \\sim C31-C32A
 with sigma of 0.02
 C32-C33 \\sim C33-C34 \\sim C34-C32
 with sigma of 0.02
 C18A-C19A \\sim C19A-C20A \\sim C20A-C18A
 with sigma of 0.02
 C36A-C37A \\sim C37A-C38A \\sim C38A-C36A
 with sigma of 0.02
 C35-C37 \\sim C35-C37A
 with sigma of 0.02
 C35-C38 \\sim C35-C38A
 with sigma of 0.02
 C35-C36 \\sim C35-C36A
 with sigma of 0.02
 C17-C19 \\sim C17-C19A
 with sigma of 0.02
 C17-C20 \\sim C17-C20A
 with sigma of 0.02
 C17-C18 \\sim C17-C18A
 with sigma of 0.02
 C21-C23 \\sim C21-C23A
 with sigma of 0.02
 C21-C22 \\sim C21-C22A
 with sigma of 0.02
 C21-C24 \\sim C21-C24A
 with sigma of 0.02
3. Rigid bond restraints
 N1, C3
 with sigma for 1-2 distances of 0.001 and sigma for 1-3 distances of 0.002
 C29, C30
 with sigma for 1-2 distances of 0.001 and sigma for 1-3 distances of 0.002
4. Uiso/Uaniso restraints and constraints
C31 \\sim C33 \\sim C32 \\sim C33A \\sim C32A \\sim C34 \\sim C34A: within 1.7A
with sigma of 0.01 and sigma for terminal atoms of 0.02
C35 \\sim C38A \\sim C38 \\sim C37A \\sim C37 \\sim C36A \\sim C36: within 1.7A
with sigma of 0.01 and sigma for terminal atoms of 0.02
C17 \\sim C20 \\sim C20A \\sim C19 \\sim C19A \\sim C18 \\sim C18A: within 1.7A
with sigma of 0.01 and sigma for terminal atoms of 0.02
C21 \\sim C24 \\sim C24A \\sim C22 \\sim C22A \\sim C23 \\sim C23A: within 1.7A
with sigma of 0.01 and sigma for terminal atoms of 0.02
Uanis(C24A) = Uanis(C24)
5. Others
 Sof(C34A)=Sof(H34D)=Sof(H34E)=Sof(H34F)=Sof(C33A)=Sof(H33D)=Sof(H33E)=
 Sof(H33F)=Sof(C32A)=Sof(H32D)=Sof(H32E)=Sof(H32F)=1-FVAR(1)
 Sof(C34)=Sof(H34A)=Sof(H34B)=Sof(H34C)=Sof(C33)=Sof(H33A)=Sof(H33B)=Sof(H33C)=
 Sof(C32)=Sof(H32A)=Sof(H32B)=Sof(H32C)=FVAR(1)
 Sof(C37A)=Sof(H37D)=Sof(H37E)=Sof(H37F)=Sof(C38A)=Sof(H38D)=Sof(H38E)=
 Sof(H38F)=Sof(C36A)=Sof(H36D)=Sof(H36E)=Sof(H36F)=1-FVAR(2)
 Sof(C37)=Sof(H37A)=Sof(H37B)=Sof(H37C)=Sof(C38)=Sof(H38A)=Sof(H38B)=Sof(H38C)=
 Sof(C36)=Sof(H36A)=Sof(H36B)=Sof(H36C)=FVAR(2)
 Sof(C20A)=Sof(H20D)=Sof(H20E)=Sof(H20F)=Sof(C18A)=Sof(H18D)=Sof(H18E)=
 Sof(H18F)=Sof(C19A)=Sof(H19D)=Sof(H19E)=Sof(H19F)=1-FVAR(3)
 Sof(C19)=Sof(H19A)=Sof(H19B)=Sof(H19C)=Sof(C20)=Sof(H20A)=Sof(H20B)=Sof(H20C)=
 Sof(C18)=Sof(H18A)=Sof(H18B)=Sof(H18C)=FVAR(3)
 Sof(C22A)=Sof(H22D)=Sof(H22E)=Sof(H22F)=Sof(C23A)=Sof(H23D)=Sof(H23E)=
 Sof(H23F)=Sof(C24A)=Sof(H24D)=Sof(H24E)=Sof(H24F)=1-FVAR(4)
 Sof(C23)=Sof(H23A)=Sof(H23B)=Sof(H23C)=Sof(C22)=Sof(H22A)=Sof(H22B)=Sof(H22C)=
 Sof(C24)=Sof(H24A)=Sof(H24B)=Sof(H24C)=FVAR(4)
6.a Ternary CH refined with riding coordinates:
 C39(H39), C1(H1), C7(H7), C5(H5)
6.b Secondary CH2 refined with riding coordinates:
 C2(H2A,H2B), C41(H41A,H41B), C6(H6A,H6B), C9(H9A,H9B)
6.c Me refined with riding coordinates:
 C8(H8A,H8B,H8C), C40(H40A,H40B,H40C), C10(H10A,H10B,H10C), C37(H37A,H37B,
 H37C), C38(H38A,H38B,H38C), C42(H42A,H42B,H42C), C23(H23A,H23B,H23C), C34(H34A,
 H34B,H34C), C22(H22A,H22B,H22C), C36(H36A,H36B,H36C), C33(H33A,H33B,H33C),
 C32(H32A,H32B,H32C), C19(H19A,H19B,H19C), C20(H20A,H20B,H20C), C18(H18A,H18B,
 H18C), C24(H24A,H24B,H24C), C34A(H34D,H34E,H34F), C33A(H33D,H33E,H33F),
 C32A(H32D,H32E,H32F), C37A(H37D,H37E,H37F), C38A(H38D,H38E,H38F), C36A(H36D,
 H36E,H36F), C20A(H20D,H20E,H20F), C18A(H18D,H18E,H18F), C19A(H19D,H19E,H19F),
 C22A(H22D,H22E,H22F), C23A(H23D,H23E,H23F), C24A(H24D,H24E,H24F)
6.d Aromatic/amide H refined with riding coordinates:
 C30(H30), C26(H26), C14(H14), C16(H16), C12(H12), C28(H28)
;
_olex2_submission_special_instructions 'No special instructions were received'

loop_
_space_group_symop_operation_xyz
'x, y, z'
'-x, y, -z'
'x+1/2, y+1/2, z'
'-x+1/2, y+1/2, -z'

loop_
_atom_site_label
_atom_site_type_symbol
_atom_site_fract_x
_atom_site_fract_y
_atom_site_fract_z
_atom_site_U_iso_or_equiv
_atom_site_adp_type
_atom_site_occupancy
_atom_site_site_symmetry_order
_atom_site_calc_flag
_atom_site_refinement_flags_posn
_atom_site_refinement_flags_adp
_atom_site_refinement_flags_occupancy
_atom_site_disorder_assembly
_atom_site_disorder_group
Ni1 Ni 0.500000 0.54922(13) 0.500000 0.0427(5) Uani 1 2 d S T P . .
Ni2 Ni 0.500000 0.88527(16) 0.500000 0.0583(6) Uani 1 2 d S T P . .
Cl1 Cl 0.54367(7) 0.7282(3) 0.46983(14) 0.0541(6) Uani 1 1 d . . . . .
Cl2 Cl 0.52629(9) 1.0114(3) 0.61710(18) 0.0736(9) Uani 1 1 d . . . . .
N3 N 0.5291(2) 0.5553(7) 0.6375(4) 0.0461(18) Uani 1 1 d . . . . .
N2 N 0.5874(2) 0.2822(6) 0.5854(4) 0.0411(18) Uani 1 1 d . . . . .
N4 N 0.5924(2) 0.5440(7) 0.7059(4) 0.0438(17) Uani 1 1 d . . . . .
N1 N 0.5410(2) 0.4048(7) 0.4980(5) 0.0445(18) Uani 1 1 d . U . . .
C30 C 0.6463(3) 0.5273(9) 0.6292(5) 0.047(2) Uani 1 1 d . U . . .
H30 H 0.629383 0.545826 0.573249 0.056 Uiso 1 1 calc R . . . .
C4 C 0.5620(3) 0.4977(8) 0.6434(5) 0.041(2) Uani 1 1 d . . . . .
C3 C 0.5647(3) 0.3903(8) 0.5761(6) 0.043(2) Uani 1 1 d . U . . .
C25 C 0.6322(3) 0.5233(9) 0.7080(6) 0.050(2) Uani 1 1 d . . . . .
C26 C 0.6568(3) 0.5115(10) 0.7928(6) 0.056(3) Uani 1 1 d . . . . .
H26 H 0.646235 0.513039 0.847786 0.067 Uiso 1 1 calc R . . . .
C11 C 0.6061(3) 0.2214(10) 0.6659(5) 0.0449(19) Uani 1 1 d . . . . .
C2 C 0.5804(2) 0.2133(10) 0.4940(5) 0.0433(19) Uani 1 1 d . . . . .
H2A H 0.574767 0.118696 0.501067 0.052 Uiso 1 1 calc R . . . .
H2B H 0.603031 0.221779 0.462672 0.052 Uiso 1 1 calc R . . . .
C39 C 0.5063(3) 0.6598(10) 0.7711(6) 0.059(3) Uani 1 1 d . . . . .
H39 H 0.480000 0.651024 0.732835 0.071 Uiso 1 1 calc R . . . .
C14 C 0.6432(3) 0.0858(9) 0.8178(6) 0.055(3) Uani 1 1 d . . . . .
H14 H 0.655846 0.039557 0.870435 0.066 Uiso 1 1 calc R . . . .
C16 C 0.5923(3) 0.2282(11) 0.7479(5) 0.051(2) Uani 1 1 d . . . . .
H16 H 0.570115 0.279821 0.751475 0.061 Uiso 1 1 calc R . . . .
C1 C 0.5456(3) 0.2852(9) 0.4413(5) 0.045(2) Uani 1 1 d . . . . .
H1 H 0.522358 0.227993 0.440072 0.054 Uiso 1 1 calc R . . . .
C27 C 0.6957(3) 0.4978(11) 0.7978(7) 0.055(3) Uani 1 1 d . . . . .
C8 C 0.5801(3) 0.4203(11) 0.3376(7) 0.066(3) Uani 1 1 d . . . . .
H8A H 0.575955 0.498531 0.373572 0.099 Uiso 1 1 calc R . . . .
H8B H 0.605132 0.380852 0.362974 0.099 Uiso 1 1 calc R . . . .
H8C H 0.579884 0.445718 0.273529 0.099 Uiso 1 1 calc R . . . .
C7 C 0.5485(3) 0.3219(9) 0.3420(6) 0.051(3) Uani 1 1 d . . . . .
H7 H 0.523525 0.364021 0.313917 0.062 Uiso 1 1 calc R . . . .
C12 C 0.6397(3) 0.1461(8) 0.6599(6) 0.049(2) Uani 1 1 d . . . . .
H12 H 0.649630 0.143313 0.604096 0.059 Uiso 1 1 calc R . . . .
C29 C 0.6859(3) 0.5045(11) 0.6282(7) 0.059(3) Uani 1 1 d . U . . .
C15 C 0.6104(3) 0.1611(9) 0.8248(6) 0.056(3) Uani 1 1 d . . . . .
C13 C 0.6578(3) 0.0765(9) 0.7366(6) 0.053(3) Uani 1 1 d . . . . .
C28 C 0.7105(3) 0.4911(10) 0.7157(7) 0.064(3) Uani 1 1 d . . . . .
H28 H 0.737391 0.477447 0.718104 0.076 Uiso 1 1 calc R . . . .
C5 C 0.5349(3) 0.6651(9) 0.7060(6) 0.051(2) Uani 1 1 d . . . . .
H5 H 0.530731 0.749854 0.671179 0.061 Uiso 1 1 calc R . . . .
C41 C 0.5068(4) 0.7890(11) 0.8247(7) 0.072(3) Uani 1 1 d . . . . .
H41A H 0.531331 0.793889 0.869066 0.087 Uiso 1 1 calc R . . . .
H41B H 0.506604 0.863092 0.781017 0.087 Uiso 1 1 calc R . . . .
C35 C 0.7042(4) 0.4979(12) 0.5406(7) 0.072(3) Uani 1 1 d D U . . .
C31 C 0.7227(3) 0.4839(12) 0.8922(7) 0.076(3) Uani 1 1 d D U . . .
C6 C 0.5781(3) 0.6587(10) 0.7506(7) 0.055(3) Uani 1 1 d . . . . .
H6A H 0.591898 0.739956 0.738156 0.066 Uiso 1 1 calc R . . . .
H6B H 0.581189 0.645694 0.817944 0.066 Uiso 1 1 calc R . . . .
C40 C 0.5122(4) 0.5412(12) 0.8360(6) 0.080(3) Uani 1 1 d . . . . .
H40A H 0.492841 0.542927 0.876380 0.120 Uiso 1 1 calc R . . . .
H40B H 0.509420 0.459719 0.799828 0.120 Uiso 1 1 calc R . . . .
H40C H 0.538082 0.544924 0.873223 0.120 Uiso 1 1 calc R . . . .
C9 C 0.5530(4) 0.1976(13) 0.2877(6) 0.072(3) Uani 1 1 d . . . . .
H9A H 0.531403 0.137259 0.292902 0.087 Uiso 1 1 calc R . . . .
H9B H 0.577266 0.153054 0.315685 0.087 Uiso 1 1 calc R . . . .
C17 C 0.6925(4) -0.0087(12) 0.7286(7) 0.074(3) Uani 1 1 d D U . . .
C10 C 0.5539(4) 0.2215(15) 0.1853(6) 0.087(3) Uani 1 1 d . . . . .
H10A H 0.556860 0.137161 0.155039 0.131 Uiso 1 1 calc R . . . .
H10B H 0.529707 0.263351 0.156448 0.131 Uiso 1 1 calc R . . . .
H10C H 0.575637 0.279169 0.179265 0.131 Uiso 1 1 calc R . . . .
C21 C 0.5935(4) 0.1654(13) 0.9141(7) 0.074(3) Uani 1 1 d D U . . .
C37 C 0.6906(6) 0.3705(16) 0.4888(11) 0.080(5) Uani 0.718(13) 1 d D U . A 1
H37A H 0.699486 0.294327 0.527456 0.121 Uiso 0.718(13) 1 calc R . . A 1
H37B H 0.662311 0.369857 0.474150 0.121 Uiso 0.718(13) 1 calc R . . A 1
H37C H 0.701193 0.366069 0.431772 0.121 Uiso 0.718(13) 1 calc R . . A 1
C38 C 0.7494(5) 0.485(2) 0.5599(13) 0.103(6) Uani 0.718(13) 1 d D U . A 1
H38A H 0.756916 0.408817 0.599318 0.154 Uiso 0.718(13) 1 calc R . . A 1
H38B H 0.758751 0.474410 0.501652 0.154 Uiso 0.718(13) 1 calc R . . A 1
H38C H 0.760661 0.565250 0.590870 0.154 Uiso 0.718(13) 1 calc R . . A 1
C42 C 0.4737(4) 0.8075(16) 0.8767(10) 0.120(6) Uani 1 1 d . . . . .
H42A H 0.476402 0.892417 0.908704 0.180 Uiso 1 1 calc R . . . .
H42B H 0.449169 0.805687 0.833390 0.180 Uiso 1 1 calc R . . . .
H42C H 0.473953 0.736326 0.921641 0.180 Uiso 1 1 calc R . . . .
C23 C 0.5684(13) 0.044(4) 0.912(3) 0.103(9) Uani 0.34(2) 1 d D U . B 1
H23A H 0.582817 -0.033349 0.896153 0.155 Uiso 0.34(2) 1 calc R . . B 1
H23B H 0.561260 0.030236 0.972526 0.155 Uiso 0.34(2) 1 calc R . . B 1
H23C H 0.545044 0.054803 0.865795 0.155 Uiso 0.34(2) 1 calc R . . B 1
C34 C 0.7050(7) 0.382(2) 0.9506(15) 0.077(7) Uani 0.456(15) 1 d D U . C 1
H34A H 0.704054 0.295539 0.920657 0.116 Uiso 0.456(15) 1 calc R . . C 1
H34B H 0.720929 0.376260 1.011848 0.116 Uiso 0.456(15) 1 calc R . . C 1
H34C H 0.678803 0.409296 0.956240 0.116 Uiso 0.456(15) 1 calc R . . C 1
C22 C 0.6262(11) 0.154(6) 1.001(2) 0.098(10) Uani 0.34(2) 1 d D U . B 1
H22A H 0.642983 0.231875 1.004265 0.147 Uiso 0.34(2) 1 calc R . . B 1
H22B H 0.614629 0.149167 1.056460 0.147 Uiso 0.34(2) 1 calc R . . B 1
H22C H 0.641533 0.074734 0.995883 0.147 Uiso 0.34(2) 1 calc R . . B 1
C36 C 0.6904(6) 0.6133(16) 0.4805(11) 0.082(5) Uani 0.718(13) 1 d D U . A 1
H36A H 0.698919 0.695150 0.512871 0.124 Uiso 0.718(13) 1 calc R . . A 1
H36B H 0.700987 0.608117 0.423524 0.124 Uiso 0.718(13) 1 calc R . . A 1
H36C H 0.662105 0.611905 0.465902 0.124 Uiso 0.718(13) 1 calc R . . A 1
C33 C 0.7635(6) 0.436(3) 0.885(2) 0.096(7) Uani 0.456(15) 1 d D U . C 1
H33A H 0.761945 0.349655 0.855442 0.144 Uiso 0.456(15) 1 calc R . . C 1
H33B H 0.775693 0.499104 0.849008 0.144 Uiso 0.456(15) 1 calc R . . C 1
H33C H 0.778891 0.429157 0.947131 0.144 Uiso 0.456(15) 1 calc R . . C 1
C32 C 0.7242(8) 0.617(2) 0.9379(18) 0.092(7) Uani 0.456(15) 1 d D U . C 1
H32A H 0.697957 0.645650 0.941691 0.139 Uiso 0.456(15) 1 calc R . . C 1
H32B H 0.739439 0.610605 0.999950 0.139 Uiso 0.456(15) 1 calc R . . C 1
H32C H 0.736241 0.680551 0.901827 0.139 Uiso 0.456(15) 1 calc R . . C 1
C19 C 0.6814(6) -0.112(2) 0.6503(15) 0.099(6) Uani 0.691(18) 1 d D U . D 1
H19A H 0.670731 -0.066426 0.592987 0.148 Uiso 0.691(18) 1 calc R . . D 1
H19B H 0.704428 -0.161531 0.641810 0.148 Uiso 0.691(18) 1 calc R . . D 1
H19C H 0.662068 -0.172634 0.666844 0.148 Uiso 0.691(18) 1 calc R . . D 1
C20 C 0.7247(5) 0.075(2) 0.6985(17) 0.105(7) Uani 0.691(18) 1 d D U . D 1
H20A H 0.714583 0.119099 0.640393 0.157 Uiso 0.691(18) 1 calc R . . D 1
H20B H 0.733674 0.140768 0.745804 0.157 Uiso 0.691(18) 1 calc R . . D 1
H20C H 0.746244 0.017534 0.690214 0.157 Uiso 0.691(18) 1 calc R . . D 1
C18 C 0.7091(7) -0.075(3) 0.8182(15) 0.113(8) Uani 0.691(18) 1 d D U . D 1
H18A H 0.731419 -0.128978 0.809743 0.169 Uiso 0.691(18) 1 calc R . . D 1
H18B H 0.717314 -0.008417 0.865376 0.169 Uiso 0.691(18) 1 calc R . . D 1
H18C H 0.689450 -0.131893 0.837623 0.169 Uiso 0.691(18) 1 calc R . . D 1
C24 C 0.5782(14) 0.299(3) 0.937(4) 0.084(5) Uani 0.34(2) 1 d D U . B 1
H24A H 0.598117 0.366187 0.935186 0.126 Uiso 0.34(2) 1 calc R . . B 1
H24B H 0.555229 0.321088 0.891816 0.126 Uiso 0.34(2) 1 calc R . . B 1
H24C H 0.571445 0.296520 0.998547 0.126 Uiso 0.34(2) 1 calc R . . B 1
C34A C 0.7319(9) 0.341(2) 0.9113(19) 0.102(7) Uani 0.544(15) 1 d D U . C 2
H34D H 0.742647 0.303522 0.860142 0.154 Uiso 0.544(15) 1 calc R . . C 2
H34E H 0.750890 0.333559 0.968133 0.154 Uiso 0.544(15) 1 calc R . . C 2
H34F H 0.708346 0.294059 0.918252 0.154 Uiso 0.544(15) 1 calc R . . C 2
C33A C 0.7612(6) 0.562(3) 0.8956(15) 0.081(6) Uani 0.544(15) 1 d D U . C 2
H33D H 0.755416 0.655145 0.883185 0.121 Uiso 0.544(15) 1 calc R . . C 2
H33E H 0.777070 0.552410 0.956723 0.121 Uiso 0.544(15) 1 calc R . . C 2
H33F H 0.775252 0.526722 0.849161 0.121 Uiso 0.544(15) 1 calc R . . C 2
C32A C 0.7056(7) 0.554(3) 0.9689(13) 0.093(7) Uani 0.544(15) 1 d D U . C 2
H32D H 0.700238 0.645907 0.952064 0.140 Uiso 0.544(15) 1 calc R . . C 2
H32E H 0.681541 0.509721 0.976790 0.140 Uiso 0.544(15) 1 calc R . . C 2
H32F H 0.724085 0.549221 1.026671 0.140 Uiso 0.544(15) 1 calc R . . C 2
C37A C 0.7265(12) 0.373(3) 0.527(3) 0.092(8) Uani 0.282(13) 1 d D U . A 2
H37D H 0.745718 0.355356 0.581709 0.138 Uiso 0.282(13) 1 calc R . . A 2
H37E H 0.708473 0.298259 0.515661 0.138 Uiso 0.282(13) 1 calc R . . A 2
H37F H 0.739452 0.383654 0.473555 0.138 Uiso 0.282(13) 1 calc R . . A 2
C38A C 0.7353(11) 0.612(4) 0.548(3) 0.081(9) Uani 0.282(13) 1 d D U . A 2
H38D H 0.755279 0.597240 0.602282 0.121 Uiso 0.282(13) 1 calc R . . A 2
H38E H 0.747123 0.612814 0.492810 0.121 Uiso 0.282(13) 1 calc R . . A 2
H38F H 0.722709 0.697022 0.554207 0.121 Uiso 0.282(13) 1 calc R . . A 2
C36A C 0.6746(12) 0.526(4) 0.457(2) 0.101(10) Uani 0.282(13) 1 d D U . A 2
H36D H 0.660564 0.606657 0.466882 0.151 Uiso 0.282(13) 1 calc R . . A 2
H36E H 0.687430 0.537599 0.403716 0.151 Uiso 0.282(13) 1 calc R . . A 2
H36F H 0.656452 0.452204 0.445822 0.151 Uiso 0.282(13) 1 calc R . . A 2
C20A C 0.7079(12) 0.014(5) 0.638(2) 0.096(8) Uani 0.309(18) 1 d D U . D 2
H20D H 0.686168 0.022143 0.587230 0.144 Uiso 0.309(18) 1 calc R . . D 2
H20E H 0.723388 0.094557 0.643099 0.144 Uiso 0.309(18) 1 calc R . . D 2
H20F H 0.724016 -0.061213 0.626844 0.144 Uiso 0.309(18) 1 calc R . . D 2
C18A C 0.7268(12) -0.021(5) 0.806(3) 0.111(11) Uani 0.309(18) 1 d D U . D 2
H18D H 0.745961 -0.080431 0.786498 0.166 Uiso 0.309(18) 1 calc R . . D 2
H18E H 0.738420 0.065798 0.819762 0.166 Uiso 0.309(18) 1 calc R . . D 2
H18F H 0.718303 -0.056982 0.860342 0.166 Uiso 0.309(18) 1 calc R . . D 2
C19A C 0.6732(12) -0.149(3) 0.717(3) 0.098(10) Uani 0.309(18) 1 d D U . D 2
H19D H 0.650721 -0.145954 0.667625 0.146 Uiso 0.309(18) 1 calc R . . D 2
H19E H 0.691905 -0.212962 0.701551 0.146 Uiso 0.309(18) 1 calc R . . D 2
H19F H 0.665082 -0.174553 0.774637 0.146 Uiso 0.309(18) 1 calc R . . D 2
C22A C 0.6129(8) 0.067(3) 0.9874(14) 0.104(7) Uani 0.66(2) 1 d D U . B 2
H22D H 0.640811 0.082351 0.999388 0.156 Uiso 0.66(2) 1 calc R . . B 2
H22E H 0.602558 0.079571 1.044294 0.156 Uiso 0.66(2) 1 calc R . . B 2
H22F H 0.607615 -0.023054 0.965006 0.156 Uiso 0.66(2) 1 calc R . . B 2
C23A C 0.5501(5) 0.143(2) 0.8950(12) 0.088(6) Uani 0.66(2) 1 d D U . B 2
H23D H 0.544667 0.053451 0.870791 0.132 Uiso 0.66(2) 1 calc R . . B 2
H23E H 0.539747 0.152814 0.952070 0.132 Uiso 0.66(2) 1 calc R . . B 2
H23F H 0.537837 0.207049 0.849651 0.132 Uiso 0.66(2) 1 calc R . . B 2
C24A C 0.5993(8) 0.3054(18) 0.9512(17) 0.084(5) Uani 0.66(2) 1 d D U . B 2
H24D H 0.627000 0.325194 0.964791 0.126 Uiso 0.66(2) 1 calc R . . B 2
H24E H 0.586435 0.367542 0.905159 0.126 Uiso 0.66(2) 1 calc R . . B 2
H24F H 0.588346 0.313307 1.007579 0.126 Uiso 0.66(2) 1 calc R . . B 2

loop_
_atom_site_aniso_label
_atom_site_aniso_U_11
_atom_site_aniso_U_22
_atom_site_aniso_U_33
_atom_site_aniso_U_23
_atom_site_aniso_U_13
_atom_site_aniso_U_12
Ni1 0.0528(11) 0.0389(10) 0.0360(9) 0.000 0.0062(8) 0.000
Ni2 0.0696(15) 0.0421(11) 0.0618(12) 0.000 0.0074(11) 0.000
Cl1 0.0603(15) 0.0500(13) 0.0524(12) 0.0017(12) 0.0109(10) -0.0029(14)
Cl2 0.106(2) 0.0500(15) 0.0630(16) -0.0021(12) 0.0107(16) -0.0075(15)
N3 0.066(5) 0.033(4) 0.040(4) -0.005(3) 0.010(4) 0.007(4)
N2 0.057(5) 0.034(4) 0.028(3) 0.002(3) -0.002(3) 0.015(4)
N4 0.047(5) 0.043(4) 0.041(4) -0.010(3) 0.008(3) 0.000(4)
N1 0.055(5) 0.042(4) 0.038(3) 0.001(3) 0.011(3) -0.001(4)
C30 0.055(4) 0.048(5) 0.035(4) 0.016(4) 0.000(4) -0.006(5)
C4 0.060(6) 0.031(4) 0.033(4) -0.003(3) 0.010(4) -0.010(4)
C3 0.049(6) 0.038(4) 0.044(4) 0.009(4) 0.011(3) -0.003(4)
C25 0.049(6) 0.046(5) 0.054(5) -0.001(4) 0.008(5) 0.000(5)
C26 0.053(7) 0.074(7) 0.041(5) 0.001(5) 0.010(5) -0.005(5)
C11 0.066(6) 0.031(4) 0.037(4) 0.007(5) 0.009(4) 0.004(6)
C2 0.058(5) 0.038(4) 0.033(4) -0.001(4) 0.005(4) 0.014(6)
C39 0.054(7) 0.078(7) 0.045(5) -0.007(5) 0.008(5) 0.007(5)
C14 0.072(7) 0.051(6) 0.045(5) 0.010(4) 0.016(5) 0.005(5)
C16 0.068(6) 0.041(5) 0.045(5) 0.013(5) 0.017(4) 0.001(6)
C1 0.064(7) 0.042(5) 0.033(4) 0.000(4) 0.019(4) 0.009(5)
C27 0.052(7) 0.068(7) 0.047(6) 0.004(5) 0.009(5) -0.007(5)
C8 0.085(9) 0.072(7) 0.048(6) 0.017(5) 0.028(6) 0.005(6)
C7 0.076(8) 0.046(5) 0.034(5) 0.003(4) 0.013(5) -0.004(5)
C12 0.071(7) 0.033(4) 0.040(5) 0.002(4) 0.005(5) 0.005(5)
C29 0.065(5) 0.063(7) 0.055(6) -0.002(5) 0.026(5) -0.005(6)
C15 0.084(8) 0.046(5) 0.038(5) 0.007(4) 0.012(5) -0.002(5)
C13 0.070(7) 0.042(5) 0.048(5) -0.001(4) 0.010(5) 0.006(5)
C28 0.057(7) 0.065(7) 0.071(7) 0.006(5) 0.019(6) 0.000(6)
C5 0.066(7) 0.038(5) 0.049(5) -0.009(4) 0.011(5) 0.005(4)
C41 0.089(9) 0.069(7) 0.056(6) -0.019(6) 0.007(6) 0.015(7)
C35 0.078(7) 0.085(7) 0.055(6) -0.009(5) 0.021(5) -0.014(6)
C31 0.068(7) 0.089(8) 0.061(6) 0.012(5) -0.014(6) -0.001(6)
C6 0.047(6) 0.057(6) 0.058(6) -0.019(5) 0.000(5) 0.001(5)
C40 0.124(10) 0.072(7) 0.046(5) -0.004(6) 0.022(6) -0.016(8)
C9 0.097(8) 0.085(9) 0.037(5) -0.013(5) 0.016(5) 0.003(8)
C17 0.085(8) 0.074(7) 0.060(6) -0.006(5) 0.008(6) 0.021(6)
C10 0.123(10) 0.097(8) 0.045(5) -0.017(7) 0.024(6) 0.016(10)
C21 0.092(8) 0.092(8) 0.048(6) 0.012(5) 0.037(6) 0.013(6)
C37 0.096(12) 0.080(10) 0.074(10) -0.017(8) 0.038(9) -0.003(10)
C38 0.081(11) 0.138(13) 0.096(11) -0.019(11) 0.035(9) -0.022(11)
C42 0.103(12) 0.156(14) 0.105(10) -0.053(10) 0.028(9) 0.031(11)
C23 0.114(19) 0.123(19) 0.084(16) 0.004(17) 0.049(15) -0.004(18)
C34 0.077(15) 0.080(14) 0.063(13) 0.021(12) -0.023(12) -0.015(13)
C22 0.116(19) 0.12(2) 0.064(15) 0.011(17) 0.040(15) 0.022(18)
C36 0.118(14) 0.069(10) 0.069(10) 0.009(8) 0.040(10) 0.000(10)
C33 0.070(14) 0.120(15) 0.091(13) 0.019(13) -0.006(12) 0.011(13)
C32 0.088(15) 0.112(15) 0.060(13) -0.008(12) -0.037(12) -0.016(13)
C19 0.113(13) 0.082(11) 0.099(12) -0.030(11) 0.011(11) 0.030(11)
C20 0.081(13) 0.114(14) 0.122(14) -0.005(11) 0.026(11) 0.031(11)
C18 0.103(16) 0.122(16) 0.108(13) 0.051(12) 0.005(12) 0.059(13)
C24 0.093(14) 0.106(10) 0.065(9) 0.001(7) 0.047(12) 0.015(11)
C34A 0.101(15) 0.098(14) 0.089(13) 0.026(11) -0.038(12) 0.000(12)
C33A 0.071(11) 0.097(13) 0.071(10) -0.001(11) 0.003(9) -0.016(11)
C32A 0.088(14) 0.135(17) 0.053(11) -0.014(12) 0.001(10) -0.017(14)
C37A 0.089(16) 0.105(16) 0.090(15) -0.012(15) 0.035(15) -0.015(15)
C38A 0.076(17) 0.096(18) 0.078(16) 0.002(16) 0.034(15) -0.041(16)
C36A 0.116(19) 0.105(19) 0.086(17) 0.005(17) 0.032(17) 0.002(18)
C20A 0.090(16) 0.099(16) 0.099(16) -0.006(15) 0.017(15) 0.036(14)
C18A 0.11(2) 0.11(2) 0.094(18) 0.028(17) -0.022(18) 0.023(18)
C19A 0.099(18) 0.075(17) 0.113(19) -0.009(17) 0.001(18) 0.036(16)
C22A 0.136(16) 0.122(16) 0.067(10) 0.049(12) 0.055(10) 0.058(14)
C23A 0.109(14) 0.107(14) 0.059(10) 0.005(9) 0.050(10) -0.016(12)
C24A 0.093(14) 0.106(10) 0.065(9) 0.001(7) 0.047(12) 0.015(11)

loop_
_atom_type_symbol
_atom_type_description
_atom_type_scat_dispersion_real
_atom_type_scat_dispersion_imag
_atom_type_scat_source
C C 0.0033 0.0016 'International Tables Vol C Tables 4.2.6.8 and 6.1.1.4'
H H 0.0000 0.0000 'International Tables Vol C Tables 4.2.6.8 and 6.1.1.4'
Cl Cl 0.1484 0.1585 'International Tables Vol C Tables 4.2.6.8 and 6.1.1.4'
N N 0.0061 0.0033 'International Tables Vol C Tables 4.2.6.8 and 6.1.1.4'
Ni Ni 0.3393 1.1124 'International Tables Vol C Tables 4.2.6.8 and 6.1.1.4'

loop_
_geom_angle_atom_site_label_1
_geom_angle_atom_site_label_2
_geom_angle_atom_site_label_3
_geom_angle
_geom_angle_site_symmetry_1
_geom_angle_site_symmetry_3
_geom_angle_publ_flag
Cl1 Ni1 Cl1 85.25(13) . 2_656 ?
N3 Ni1 Cl1 86.5(2) 2_656 2_656 ?
N3 Ni1 Cl1 91.0(2) . 2_656 ?
N3 Ni1 Cl1 91.0(2) 2_656 . ?
N3 Ni1 Cl1 86.5(2) . . ?
N3 Ni1 N3 176.7(4) 2_656 . ?
N1 Ni1 Cl1 93.5(2) . . ?
N1 Ni1 Cl1 170.1(2) . 2_656 ?
N1 Ni1 Cl1 170.1(2) 2_656 . ?
N1 Ni1 Cl1 93.5(2) 2_656 2_656 ?
N1 Ni1 N3 79.1(3) 2_656 2_656 ?
N1 Ni1 N3 103.4(3) 2_656 . ?
N1 Ni1 N3 79.1(3) . . ?
N1 Ni1 N3 103.4(3) . 2_656 ?
N1 Ni1 N1 89.3(4) 2_656 . ?
Cl1 Ni2 Cl1 92.70(14) . 2_656 ?
Cl2 Ni2 Cl1 116.66(9) . 2_656 ?
Cl2 Ni2 Cl1 110.31(10) 2_656 2_656 ?
Cl2 Ni2 Cl1 110.32(10) . . ?
Cl2 Ni2 Cl1 116.66(9) 2_656 . ?
Cl2 Ni2 Cl2 109.58(15) . 2_656 ?
Ni2 Cl1 Ni1 91.03(9) . . ?
C4 N3 Ni1 109.4(5) . . ?
C4 N3 C5 106.1(7) . . ?
C5 N3 Ni1 131.3(6) . . ?
C3 N2 C11 128.9(7) . . ?
C3 N2 C2 106.6(6) . . ?
C11 N2 C2 122.5(7) . . ?
C4 N4 C25 128.4(7) . . ?
C4 N4 C6 106.6(7) . . ?
C25 N4 C6 121.6(7) . . ?
C3 N1 Ni1 114.0(6) . . ?
C3 N1 C1 106.8(7) . . ?
C1 N1 Ni1 136.6(6) . . ?
C25 C30 H30 119.5 . . ?
C25 C30 C29 121.0(8) . . ?
C29 C30 H30 119.5 . . ?
N3 C4 N4 118.6(7) . . ?
N3 C4 C3 116.6(8) . . ?
N4 C4 C3 124.6(8) . . ?
N2 C3 C4 129.2(8) . . ?
N1 C3 N2 117.1(8) . . ?
N1 C3 C4 113.7(8) . . ?
C30 C25 N4 119.3(8) . . ?
C30 C25 C26 121.1(9) . . ?
C26 C25 N4 119.3(8) . . ?
C25 C26 H26 119.5 . . ?
C27 C26 C25 121.0(9) . . ?
C27 C26 H26 119.5 . . ?
N2 C11 C12 117.3(7) . . ?
C16 C11 N2 122.5(8) . . ?
C16 C11 C12 120.2(8) . . ?
N2 C2 H2A 111.1 . . ?
N2 C2 H2B 111.1 . . ?
N2 C2 C1 103.1(7) . . ?
H2A C2 H2B 109.1 . . ?
C1 C2 H2A 111.1 . . ?
C1 C2 H2B 111.1 . . ?
C5 C39 H39 107.2 . . ?
C5 C39 C41 110.4(9) . . ?
C5 C39 C40 113.2(9) . . ?
C41 C39 H39 107.2 . . ?
C40 C39 H39 107.2 . . ?
C40 C39 C41 111.3(8) . . ?
C15 C14 H14 118.9 . . ?
C13 C14 H14 118.9 . . ?
C13 C14 C15 122.2(9) . . ?
C11 C16 H16 119.5 . . ?
C15 C16 C11 120.9(10) . . ?
C15 C16 H16 119.5 . . ?
N1 C1 C2 104.9(7) . . ?
N1 C1 H1 108.3 . . ?
N1 C1 C7 111.6(7) . . ?
C2 C1 H1 108.3 . . ?
C2 C1 C7 115.1(7) . . ?
C7 C1 H1 108.3 . . ?
C26 C27 C28 118.5(9) . . ?
C26 C27 C31 120.6(9) . . ?
C28 C27 C31 120.9(10) . . ?
H8A C8 H8B 109.5 . . ?
H8A C8 H8C 109.5 . . ?
H8B C8 H8C 109.5 . . ?
C7 C8 H8A 109.5 . . ?
C7 C8 H8B 109.5 . . ?
C7 C8 H8C 109.5 . . ?
C1 C7 H7 107.5 . . ?
C8 C7 C1 112.0(8) . . ?
C8 C7 H7 107.5 . . ?
C8 C7 C9 112.5(9) . . ?
C9 C7 C1 109.5(7) . . ?
C9 C7 H7 107.5 . . ?
C11 C12 H12 120.4 . . ?
C13 C12 C11 119.3(8) . . ?
C13 C12 H12 120.4 . . ?
C30 C29 C28 116.7(9) . . ?
C30 C29 C35 124.9(9) . . ?
C28 C29 C35 118.4(10) . . ?
C14 C15 C21 121.6(9) . . ?
C16 C15 C14 118.4(9) . . ?
C16 C15 C21 119.9(10) . . ?
C14 C13 C12 119.0(9) . . ?
C14 C13 C17 121.9(9) . . ?
C12 C13 C17 119.1(9) . . ?
C27 C28 C29 121.2(10) . . ?
C27 C28 H28 119.4 . . ?
C29 C28 H28 119.4 . . ?
N3 C5 C39 112.1(8) . . ?
N3 C5 H5 107.6 . . ?
N3 C5 C6 105.4(7) . . ?
C39 C5 H5 107.6 . . ?
C39 C5 C6 116.2(8) . . ?
C6 C5 H5 107.6 . . ?
C39 C41 H41A 108.5 . . ?
C39 C41 H41B 108.5 . . ?
H41A C41 H41B 107.5 . . ?
C42 C41 C39 115.2(11) . . ?
C42 C41 H41A 108.5 . . ?
C42 C41 H41B 108.5 . . ?
C29 C35 C38 114.1(11) . . ?
C29 C35 C38A 107.0(17) . . ?
C37 C35 C29 108.2(10) . . ?
C37 C35 C38 104.0(13) . . ?
C36 C35 C29 108.8(11) . . ?
C36 C35 C37 108.7(12) . . ?
C36 C35 C38 112.7(14) . . ?
C37A C35 C29 116.6(19) . . ?
C37A C35 C38A 104.9(17) . . ?
C36A C35 C29 110(2) . . ?
C36A C35 C37A 110.3(18) . . ?
C36A C35 C38A 107.0(18) . . ?
C27 C31 C33A 112.0(11) . . ?
C34 C31 C27 108.6(12) . . ?
C33 C31 C27 113.7(14) . . ?
C33 C31 C34 107.3(13) . . ?
C32 C31 C27 106.9(13) . . ?
C32 C31 C34 109.7(14) . . ?
C32 C31 C33 110.6(14) . . ?
C34A C31 C27 109.6(13) . . ?
C34A C31 C33A 108.9(17) . . ?
C34A C31 C32A 113.8(18) . . ?
C32A C31 C27 111.3(12) . . ?
C32A C31 C33A 101.0(15) . . ?
N4 C6 C5 103.2(7) . . ?
N4 C6 H6A 111.1 . . ?
N4 C6 H6B 111.1 . . ?
C5 C6 H6A 111.1 . . ?
C5 C6 H6B 111.1 . . ?
H6A C6 H6B 109.1 . . ?
C39 C40 H40A 109.5 . . ?
C39 C40 H40B 109.5 . . ?
C39 C40 H40C 109.5 . . ?
H40A C40 H40B 109.5 . . ?
H40A C40 H40C 109.5 . . ?
H40B C40 H40C 109.5 . . ?
C7 C9 H9A 108.7 . . ?
C7 C9 H9B 108.7 . . ?
C7 C9 C10 114.2(10) . . ?
H9A C9 H9B 107.6 . . ?
C10 C9 H9A 108.7 . . ?
C10 C9 H9B 108.7 . . ?
C13 C17 C19 109.7(12) . . ?
C13 C17 C20 110.5(11) . . ?
C13 C17 C20A 113.0(17) . . ?
C13 C17 C19A 100.7(19) . . ?
C20 C17 C19 105.0(14) . . ?
C18 C17 C13 112.4(13) . . ?
C18 C17 C19 111.0(16) . . ?
C18 C17 C20 107.9(15) . . ?
C20A C17 C19A 104.4(18) . . ?
C18A C17 C13 123(3) . . ?
C18A C17 C20A 108(2) . . ?
C18A C17 C19A 106.2(19) . . ?
C9 C10 H10A 109.5 . . ?
C9 C10 H10B 109.5 . . ?
C9 C10 H10C 109.5 . . ?
H10A C10 H10B 109.5 . . ?
H10A C10 H10C 109.5 . . ?
H10B C10 H10C 109.5 . . ?
C15 C21 C22 110.9(19) . . ?
C23 C21 C15 105.6(17) . . ?
C23 C21 C22 107(3) . . ?
C23 C21 C24 121(3) . . ?
C24 C21 C15 115(2) . . ?
C24 C21 C22 97(3) . . ?
C22A C21 C15 113.1(12) . . ?
C23A C21 C15 111.2(11) . . ?
C23A C21 C22A 109.9(14) . . ?
C23A C21 C24A 106.1(15) . . ?
C24A C21 C15 106.6(12) . . ?
C24A C21 C22A 109.6(16) . . ?
C35 C37 H37A 109.5 . . ?
C35 C37 H37B 109.5 . . ?
C35 C37 H37C 109.5 . . ?
H37A C37 H37B 109.5 . . ?
H37A C37 H37C 109.5 . . ?
H37B C37 H37C 109.5 . . ?
C35 C38 H38A 109.5 . . ?
C35 C38 H38B 109.5 . . ?
C35 C38 H38C 109.5 . . ?
H38A C38 H38B 109.5 . . ?
H38A C38 H38C 109.5 . . ?
H38B C38 H38C 109.5 . . ?
C41 C42 H42A 109.5 . . ?
C41 C42 H42B 109.5 . . ?
C41 C42 H42C 109.5 . . ?
H42A C42 H42B 109.5 . . ?
H42A C42 H42C 109.5 . . ?
H42B C42 H42C 109.5 . . ?
C21 C23 H23A 109.5 . . ?
C21 C23 H23B 109.5 . . ?
C21 C23 H23C 109.5 . . ?
H23A C23 H23B 109.5 . . ?
H23A C23 H23C 109.5 . . ?
H23B C23 H23C 109.5 . . ?
C31 C34 H34A 109.5 . . ?
C31 C34 H34B 109.5 . . ?
C31 C34 H34C 109.5 . . ?
H34A C34 H34B 109.5 . . ?
H34A C34 H34C 109.5 . . ?
H34B C34 H34C 109.5 . . ?
C21 C22 H22A 109.5 . . ?
C21 C22 H22B 109.5 . . ?
C21 C22 H22C 109.5 . . ?
H22A C22 H22B 109.5 . . ?
H22A C22 H22C 109.5 . . ?
H22B C22 H22C 109.5 . . ?
C35 C36 H36A 109.5 . . ?
C35 C36 H36B 109.5 . . ?
C35 C36 H36C 109.5 . . ?
H36A C36 H36B 109.5 . . ?
H36A C36 H36C 109.5 . . ?
H36B C36 H36C 109.5 . . ?
C31 C33 H33A 109.5 . . ?
C31 C33 H33B 109.5 . . ?
C31 C33 H33C 109.5 . . ?
H33A C33 H33B 109.5 . . ?
H33A C33 H33C 109.5 . . ?
H33B C33 H33C 109.5 . . ?
C31 C32 H32A 109.5 . . ?
C31 C32 H32B 109.5 . . ?
C31 C32 H32C 109.5 . . ?
H32A C32 H32B 109.5 . . ?
H32A C32 H32C 109.5 . . ?
H32B C32 H32C 109.5 . . ?
C17 C19 H19A 109.5 . . ?
C17 C19 H19B 109.5 . . ?
C17 C19 H19C 109.5 . . ?
H19A C19 H19B 109.5 . . ?
H19A C19 H19C 109.5 . . ?
H19B C19 H19C 109.5 . . ?
C17 C20 H20A 109.5 . . ?
C17 C20 H20B 109.5 . . ?
C17 C20 H20C 109.5 . . ?
H20A C20 H20B 109.5 . . ?
H20A C20 H20C 109.5 . . ?
H20B C20 H20C 109.5 . . ?
C17 C18 H18A 109.5 . . ?
C17 C18 H18B 109.5 . . ?
C17 C18 H18C 109.5 . . ?
H18A C18 H18B 109.5 . . ?
H18A C18 H18C 109.5 . . ?
H18B C18 H18C 109.5 . . ?
C21 C24 H24A 109.5 . . ?
C21 C24 H24B 109.5 . . ?
C21 C24 H24C 109.5 . . ?
H24A C24 H24B 109.5 . . ?
H24A C24 H24C 109.5 . . ?
H24B C24 H24C 109.5 . . ?
C31 C34A H34D 109.5 . . ?
C31 C34A H34E 109.5 . . ?
C31 C34A H34F 109.5 . . ?
H34D C34A H34E 109.5 . . ?
H34D C34A H34F 109.5 . . ?
H34E C34A H34F 109.5 . . ?
C31 C33A H33D 109.5 . . ?
C31 C33A H33E 109.5 . . ?
C31 C33A H33F 109.5 . . ?
H33D C33A H33E 109.5 . . ?
H33D C33A H33F 109.5 . . ?
H33E C33A H33F 109.5 . . ?
C31 C32A H32D 109.5 . . ?
C31 C32A H32E 109.5 . . ?
C31 C32A H32F 109.5 . . ?
H32D C32A H32E 109.5 . . ?
H32D C32A H32F 109.5 . . ?
H32E C32A H32F 109.5 . . ?
C35 C37A H37D 109.5 . . ?
C35 C37A H37E 109.5 . . ?
C35 C37A H37F 109.5 . . ?
H37D C37A H37E 109.5 . . ?
H37D C37A H37F 109.5 . . ?
H37E C37A H37F 109.5 . . ?
C35 C38A H38D 109.5 . . ?
C35 C38A H38E 109.5 . . ?
C35 C38A H38F 109.5 . . ?
H38D C38A H38E 109.5 . . ?
H38D C38A H38F 109.5 . . ?
H38E C38A H38F 109.5 . . ?
C35 C36A H36D 109.5 . . ?
C35 C36A H36E 109.5 . . ?
C35 C36A H36F 109.5 . . ?
H36D C36A H36E 109.5 . . ?
H36D C36A H36F 109.5 . . ?
H36E C36A H36F 109.5 . . ?
C17 C20A H20D 109.5 . . ?
C17 C20A H20E 109.5 . . ?
C17 C20A H20F 109.5 . . ?
H20D C20A H20E 109.5 . . ?
H20D C20A H20F 109.5 . . ?
H20E C20A H20F 109.5 . . ?
C17 C18A H18D 109.5 . . ?
C17 C18A H18E 109.5 . . ?
C17 C18A H18F 109.5 . . ?
H18D C18A H18E 109.5 . . ?
H18D C18A H18F 109.5 . . ?
H18E C18A H18F 109.5 . . ?
C17 C19A H19D 109.5 . . ?
C17 C19A H19E 109.5 . . ?
C17 C19A H19F 109.5 . . ?
H19D C19A H19E 109.5 . . ?
H19D C19A H19F 109.5 . . ?
H19E C19A H19F 109.5 . . ?
C21 C22A H22D 109.5 . . ?
C21 C22A H22E 109.5 . . ?
C21 C22A H22F 109.5 . . ?
H22D C22A H22E 109.5 . . ?
H22D C22A H22F 109.5 . . ?
H22E C22A H22F 109.5 . . ?
C21 C23A H23D 109.5 . . ?
C21 C23A H23E 109.5 . . ?
C21 C23A H23F 109.5 . . ?
H23D C23A H23E 109.5 . . ?
H23D C23A H23F 109.5 . . ?
H23E C23A H23F 109.5 . . ?
C21 C24A H24D 109.5 . . ?
C21 C24A H24E 109.5 . . ?
C21 C24A H24F 109.5 . . ?
H24D C24A H24E 109.5 . . ?
H24D C24A H24F 109.5 . . ?
H24E C24A H24F 109.5 . . ?

loop_
_geom_bond_atom_site_label_1
_geom_bond_atom_site_label_2
_geom_bond_distance
_geom_bond_site_symmetry_2
_geom_bond_publ_flag
Ni1 Cl1 2.469(3) 2_656 ?
Ni1 Cl1 2.469(3) . ?
Ni1 N3 2.110(7) 2_656 ?
Ni1 N3 2.110(7) . ?
Ni1 N1 2.061(8) . ?
Ni1 N1 2.061(8) 2_656 ?
Ni2 Cl1 2.311(3) . ?
Ni2 Cl1 2.311(3) 2_656 ?
Ni2 Cl2 2.221(3) . ?
Ni2 Cl2 2.221(3) 2_656 ?
N3 C4 1.284(11) . ?
N3 C5 1.496(10) . ?
N2 C3 1.351(11) . ?
N2 C11 1.400(10) . ?
N2 C2 1.502(10) . ?
N4 C4 1.371(10) . ?
N4 C25 1.410(11) . ?
N4 C6 1.470(11) . ?
N1 C3 1.307(10) . ?
N1 C1 1.500(10) . ?
C30 H30 0.9500 . ?
C30 C25 1.342(11) . ?
C30 C29 1.414(13) . ?
C4 C3 1.490(12) . ?
C25 C26 1.397(12) . ?
C26 H26 0.9500 . ?
C26 C27 1.367(13) . ?
C11 C16 1.383(10) . ?
C11 C12 1.421(13) . ?
C2 H2A 0.9900 . ?
C2 H2B 0.9900 . ?
C2 C1 1.520(11) . ?
C39 H39 1.0000 . ?
C39 C5 1.511(14) . ?
C39 C41 1.530(13) . ?
C39 C40 1.530(15) . ?
C14 H14 0.9500 . ?
C14 C15 1.402(14) . ?
C14 C13 1.387(13) . ?
C16 H16 0.9500 . ?
C16 C15 1.381(12) . ?
C1 H1 1.0000 . ?
C1 C7 1.533(11) . ?
C27 C28 1.401(14) . ?
C27 C31 1.551(14) . ?
C8 H8A 0.9800 . ?
C8 H8B 0.9800 . ?
C8 H8C 0.9800 . ?
C8 C7 1.505(14) . ?
C7 H7 1.0000 . ?
C7 C9 1.519(14) . ?
C12 H12 0.9500 . ?
C12 C13 1.392(12) . ?
C29 C28 1.432(14) . ?
C29 C35 1.546(14) . ?
C15 C21 1.541(14) . ?
C13 C17 1.519(15) . ?
C28 H28 0.9500 . ?
C5 H5 1.0000 . ?
C5 C6 1.549(13) . ?
C41 H41A 0.9900 . ?
C41 H41B 0.9900 . ?
C41 C42 1.516(17) . ?
C35 C37 1.537(17) . ?
C35 C38 1.569(19) . ?
C35 C36 1.499(18) . ?
C35 C37A 1.53(3) . ?
C35 C38A 1.58(2) . ?
C35 C36A 1.50(3) . ?
C31 C34 1.55(2) . ?
C31 C33 1.53(2) . ?
C31 C32 1.51(2) . ?
C31 C34A 1.50(2) . ?
C31 C33A 1.56(2) . ?
C31 C32A 1.54(2) . ?
C6 H6A 0.9900 . ?
C6 H6B 0.9900 . ?
C40 H40A 0.9800 . ?
C40 H40B 0.9800 . ?
C40 H40C 0.9800 . ?
C9 H9A 0.9900 . ?
C9 H9B 0.9900 . ?
C9 C10 1.537(12) . ?
C17 C19 1.560(19) . ?
C17 C20 1.54(2) . ?
C17 C18 1.511(19) . ?
C17 C20A 1.54(3) . ?
C17 C18A 1.51(3) . ?
C17 C19A 1.57(3) . ?
C10 H10A 0.9800 . ?
C10 H10B 0.9800 . ?
C10 H10C 0.9800 . ?
C21 C23 1.52(3) . ?
C21 C22 1.57(3) . ?
C21 C24 1.52(3) . ?
C21 C22A 1.542(18) . ?
C21 C23A 1.52(2) . ?
C21 C24A 1.52(2) . ?
C37 H37A 0.9800 . ?
C37 H37B 0.9800 . ?
C37 H37C 0.9800 . ?
C38 H38A 0.9800 . ?
C38 H38B 0.9800 . ?
C38 H38C 0.9800 . ?
C42 H42A 0.9800 . ?
C42 H42B 0.9800 . ?
C42 H42C 0.9800 . ?
C23 H23A 0.9800 . ?
C23 H23B 0.9800 . ?
C23 H23C 0.9800 . ?
C34 H34A 0.9800 . ?
C34 H34B 0.9800 . ?
C34 H34C 0.9800 . ?
C22 H22A 0.9800 . ?
C22 H22B 0.9800 . ?
C22 H22C 0.9800 . ?
C36 H36A 0.9800 . ?
C36 H36B 0.9800 . ?
C36 H36C 0.9800 . ?
C33 H33A 0.9800 . ?
C33 H33B 0.9800 . ?
C33 H33C 0.9800 . ?
C32 H32A 0.9800 . ?
C32 H32B 0.9800 . ?
C32 H32C 0.9800 . ?
C19 H19A 0.9800 . ?
C19 H19B 0.9800 . ?
C19 H19C 0.9800 . ?
C20 H20A 0.9800 . ?
C20 H20B 0.9800 . ?
C20 H20C 0.9800 . ?
C18 H18A 0.9800 . ?
C18 H18B 0.9800 . ?
C18 H18C 0.9800 . ?
C24 H24A 0.9800 . ?
C24 H24B 0.9800 . ?
C24 H24C 0.9800 . ?
C34A H34D 0.9800 . ?
C34A H34E 0.9800 . ?
C34A H34F 0.9800 . ?
C33A H33D 0.9800 . ?
C33A H33E 0.9800 . ?
C33A H33F 0.9800 . ?
C32A H32D 0.9800 . ?
C32A H32E 0.9800 . ?
C32A H32F 0.9800 . ?
C37A H37D 0.9800 . ?
C37A H37E 0.9800 . ?
C37A H37F 0.9800 . ?
C38A H38D 0.9800 . ?
C38A H38E 0.9800 . ?
C38A H38F 0.9800 . ?
C36A H36D 0.9800 . ?
C36A H36E 0.9800 . ?
C36A H36F 0.9800 . ?
C20A H20D 0.9800 . ?
C20A H20E 0.9800 . ?
C20A H20F 0.9800 . ?
C18A H18D 0.9800 . ?
C18A H18E 0.9800 . ?
C18A H18F 0.9800 . ?
C19A H19D 0.9800 . ?
C19A H19E 0.9800 . ?
C19A H19F 0.9800 . ?
C22A H22D 0.9800 . ?
C22A H22E 0.9800 . ?
C22A H22F 0.9800 . ?
C23A H23D 0.9800 . ?
C23A H23E 0.9800 . ?
C23A H23F 0.9800 . ?
C24A H24D 0.9800 . ?
C24A H24E 0.9800 . ?
C24A H24F 0.9800 . ?

loop_
_smtbx_masks_void_nr
_smtbx_masks_void_average_x
_smtbx_masks_void_average_y
_smtbx_masks_void_average_z
_smtbx_masks_void_volume
_smtbx_masks_void_count_electrons
_smtbx_masks_void_content
1 0.000 -0.691 0.000 664.1 133.7 ?
2 0.500 -0.633 0.000 664.1 133.7 ?
